data_7134411
loop_
_publ_author_name
'Liang, Xin'
'Gulyas, Balasz'
'Palanivel, Mathangi'
'Leong, Weng Kee'

_publ_section_title
;
 A triosmium carbonyl cluster that inhibits \a-synuclein aggregation and
 disassembles preformed aggregates
;
_journal_issue 41
_journal_name_full 'Chemical Communications'
_journal_page_first 7446
_journal_page_last 7449
_journal_paper_doi 10.1039/D5CC01141H
_journal_volume 61
_journal_year 2025
_chemical_formula_sum 'C27 H17 O12 Os3'
_chemical_formula_weight 1104.01
_space_group_crystal_system monoclinic
_space_group_IT_number 14
_space_group_name_Hall '-P 2yn'
_space_group_name_H-M_alt 'P 1 21/n 1'
_atom_sites_solution_hydrogens mixed
_audit_creation_method SHELXL-2017/1
_audit_update_record
;
2025-02-23 deposited with the CCDC.	2025-04-17 downloaded from the CCDC.
;
_cell_angle_alpha 90
_cell_angle_beta 96.858(3)
_cell_angle_gamma 90
_cell_formula_units_Z 4
_cell_length_a 12.3904(9)
_cell_length_b 14.3475(11)
_cell_length_c 16.4480(13)
_cell_measurement_reflns_used 9843
_cell_measurement_temperature 100(2)
_cell_measurement_theta_max 30.54
_cell_measurement_theta_min 2.49
_cell_volume 2903.1(4)
_computing_cell_refinement 'Bruker SAINT'
_computing_data_collection 'Bruker APEX2'
_computing_data_reduction 'Bruker SAINT'
_computing_molecular_graphics 'Bruker SHELXTL'
_computing_publication_material 'Bruker SHELXTL'
_computing_structure_refinement 'SHELXL-2017/1 (Sheldrick, 2017)'
_computing_structure_solution 'SHELXS-97 (Sheldrick 2008)'
_diffrn_ambient_temperature 100(2)
_diffrn_detector_area_resol_mean 7.3910
_diffrn_measured_fraction_theta_full 0.999
_diffrn_measured_fraction_theta_max 0.999
_diffrn_measurement_device_type 'Bruker D8 Quest'
_diffrn_measurement_method '\f and \w scans'
_diffrn_radiation_type MoK\a
_diffrn_radiation_wavelength 0.71073
_diffrn_reflns_av_R_equivalents 0.1280
_diffrn_reflns_av_unetI/netI 0.1138
_diffrn_reflns_Laue_measured_fraction_full 0.999
_diffrn_reflns_Laue_measured_fraction_max 0.999
_diffrn_reflns_limit_h_max 17
_diffrn_reflns_limit_h_min -16
_diffrn_reflns_limit_k_max 20
_diffrn_reflns_limit_k_min -20
_diffrn_reflns_limit_l_max 23
_diffrn_reflns_limit_l_min -23
_diffrn_reflns_number 47413
_diffrn_reflns_point_group_measured_fraction_full 0.999
_diffrn_reflns_point_group_measured_fraction_max 0.999
_diffrn_reflns_theta_full 25.242
_diffrn_reflns_theta_max 31.008
_diffrn_reflns_theta_min 1.889
_diffrn_source 'Incoatec microfocus source'
_diffrn_source_current 0.8
_diffrn_source_power 0.04
_diffrn_source_voltage 50
_exptl_absorpt_coefficient_mu 13.160
_exptl_absorpt_correction_T_max 0.51
_exptl_absorpt_correction_T_min 0.34
_exptl_absorpt_correction_type multi-scan
_exptl_absorpt_process_details
; 
Krause, L., Herbst-Irmer, R., Sheldrick, G. M., Stalke, D. (2015). 
"Comparison of silver and molybdenum microfocus X-ray sources for 
single-crystal structure determination" 
J. Appl. Cryst. 48, 3-10. 
doi:10.1107/S1600576714022985 
;
_exptl_crystal_colour yellow
_exptl_crystal_density_diffrn 2.526
_exptl_crystal_density_method 'not measured'
_exptl_crystal_description block
_exptl_crystal_F_000 2012
_exptl_crystal_size_max 0.100
_exptl_crystal_size_mid 0.080
_exptl_crystal_size_min 0.060
_refine_diff_density_max 1.657
_refine_diff_density_min -1.531
_refine_diff_density_rms 0.334
_refine_ls_extinction_method none
_refine_ls_goodness_of_fit_ref 1.017
_refine_ls_hydrogen_treatment mixed
_refine_ls_matrix_type full
_refine_ls_number_parameters 386
_refine_ls_number_reflns 9237
_refine_ls_number_restraints 79
_refine_ls_restrained_S_all 1.016
_refine_ls_R_factor_all 0.1178
_refine_ls_R_factor_gt 0.0494
_refine_ls_shift/su_max 0.001
_refine_ls_shift/su_mean 0.000
_refine_ls_structure_factor_coef Fsqd
_refine_ls_weighting_details 'w=1/[\s^2^(Fo^2^)+(0.0152P)^2^+2.3259P] where P=(Fo^2^+2Fc^2^)/3'
_refine_ls_weighting_scheme calc
_refine_ls_wR_factor_gt 0.0750
_refine_ls_wR_factor_ref 0.0927
_reflns_Friedel_coverage 0.000
_reflns_number_gt 5319
_reflns_number_total 9237
_reflns_threshold_expression 'I > 2\s(I)'
_cod_data_source_file d5cc01141h2.cif
_cod_data_source_block lwk756m
_cod_depositor_comments
;
The following automatic conversions were performed:

data item '_exptl_absorpt_correction_type' value 'Multi-Scan' was
changed to 'multi-scan' in accordance with the
/home/data/users/saulius/crontab/automatic-downloads/rss-feeds/RSC/lib/dictionaries/cif_core.dic
dictionary named 'cif_core.dic' version 2.4.2 last updated on
2011-04-26.

Automatic conversion script
Id: cif_fix_values 8170 2020-07-09 18:12:32Z antanas 

 Adding full bibliography for 7134411.cif.
;
_cod_original_sg_symbol_H-M 'P 21/n'
_cod_database_code 7134411
_shelx_shelxl_version_number 2017/1
_shelx_space_group_comment
; 
The symmetry employed for this shelxl refinement is uniquely defined 
by the following loop, which should always be used as a source of 
symmetry information in preference to the above space-group names. 
They are only intended as comments. 
;
_shelx_estimated_absorpt_t_min 0.353
_shelx_estimated_absorpt_t_max 0.506

loop_
_space_group_symop_operation_xyz
'x, y, z'
'-x+1/2, y+1/2, -z+1/2'
'-x, -y, -z'
'x-1/2, -y-1/2, z-1/2'

loop_
_atom_site_label
_atom_site_type_symbol
_atom_site_fract_x
_atom_site_fract_y
_atom_site_fract_z
_atom_site_U_iso_or_equiv
_atom_site_adp_type
_atom_site_occupancy
_atom_site_site_symmetry_order
_atom_site_calc_flag
_atom_site_refinement_flags_posn
_atom_site_refinement_flags_adp
_atom_site_refinement_flags_occupancy
_atom_site_disorder_assembly
_atom_site_disorder_group
Os1 Os 0.21925(3) 0.50399(2) 0.26514(2) 0.02525(9) Uani 1 1 d . . . . .
H1 H 0.279(6) 0.616(5) 0.209(4) 0.02(2) Uiso 1 1 d . . . . .
Os2 Os 0.36751(3) 0.54571(2) 0.15327(2) 0.02704(9) Uani 1 1 d . . . . .
Os3 Os 0.19616(3) 0.41723(2) 0.11375(2) 0.02765(9) Uani 1 1 d . . . . .
O1 O 0.1307(5) 0.3336(4) 0.3424(4) 0.0445(18) Uani 1 1 d . . . . .
O2 O -0.0022(5) 0.5904(4) 0.2474(4) 0.0461(18) Uani 1 1 d . . . . .
O3 O 0.5501(6) 0.6855(5) 0.2087(4) 0.0508(19) Uani 1 1 d . . . . .
O4 O 0.5055(6) 0.4201(5) 0.0568(4) 0.060(2) Uani 1 1 d . . . . .
O5 O 0.2939(6) 0.6639(5) 0.0049(4) 0.0452(18) Uani 1 1 d . . . . .
O6 O 0.2348(7) 0.3661(5) -0.0617(4) 0.060(2) Uani 1 1 d . . . . .
O7 O 0.0562(6) 0.5871(5) 0.0552(4) 0.055(2) Uani 1 1 d . . . . .
O8 O -0.0062(5) 0.3023(4) 0.1342(4) 0.0433(17) Uani 1 1 d . . . . .
O9 O 0.3451(5) 0.2658(4) 0.2008(4) 0.0390(16) Uani 1 1 d . . . . .
O10 O 0.3872(4) 0.4666(4) 0.2668(3) 0.0261(13) Uani 1 1 d . . . . .
O11 O 0.2969(4) 0.5779(4) 0.3705(3) 0.0260(13) Uani 1 1 d . . . . .
O12 O 0.6243(5) 0.5429(4) 0.4009(3) 0.0292(13) Uani 1 1 d . . . . .
C1 C 0.1641(7) 0.4001(6) 0.3152(5) 0.029(2) Uani 1 1 d . . . . .
C2 C 0.0814(7) 0.5554(6) 0.2536(5) 0.028(2) Uani 1 1 d . . . . .
C3 C 0.4817(8) 0.6333(7) 0.1915(6) 0.038(2) Uani 1 1 d . . . . .
C4 C 0.4546(8) 0.4665(7) 0.0935(5) 0.042(3) Uani 1 1 d . . . . .
C5 C 0.3218(7) 0.6171(6) 0.0594(5) 0.035(2) Uani 1 1 d . . . . .
C6 C 0.2215(8) 0.3845(7) 0.0035(6) 0.040(2) Uani 1 1 d . . . . .
C7 C 0.1082(8) 0.5248(6) 0.0786(5) 0.037(2) Uani 1 1 d . . . . .
C8 C 0.0685(7) 0.3444(6) 0.1248(5) 0.030(2) Uani 1 1 d . . . . .
C9 C 0.2928(7) 0.3218(6) 0.1689(5) 0.032(2) Uani 1 1 d . . . . .
C10 C 0.4533(7) 0.5066(6) 0.3307(5) 0.0231(18) Uani 1 1 d . . . . .
C11 C 0.4003(7) 0.5636(6) 0.3849(5) 0.0254(19) Uani 1 1 d . . . . .
C12 C 0.4663(4) 0.6094(4) 0.4514(3) 0.0250(19) Uani 1 1 d G . . . .
C13 C 0.4235(3) 0.6664(4) 0.5079(3) 0.031(2) Uani 1 1 d G . . . .
H13 H 0.347126 0.674788 0.505171 0.037 Uiso 1 1 calc R U . . .
C14 C 0.4926(5) 0.7111(3) 0.5685(3) 0.034(2) Uani 1 1 d G . . . .
H14 H 0.463334 0.750107 0.607105 0.041 Uiso 1 1 calc R U . . .
C15 C 0.6043(4) 0.6989(4) 0.5725(3) 0.038(2) Uani 1 1 d G . . . .
H15 H 0.651528 0.729445 0.613872 0.046 Uiso 1 1 calc R U . . .
C16 C 0.6471(3) 0.6419(4) 0.5160(3) 0.036(2) Uani 1 1 d G . . . .
H16 H 0.723515 0.633464 0.518705 0.043 Uiso 1 1 calc R U . . .
C17 C 0.5781(4) 0.5971(3) 0.4554(3) 0.031(2) Uani 1 1 d G . . . .
C18 C 0.5616(7) 0.4966(6) 0.3396(5) 0.030(2) Uani 1 1 d . . . . .
C19 C 0.6282(4) 0.4410(4) 0.2894(3) 0.031(2) Uani 1 1 d G . . . .
C20 C 0.7324(5) 0.4699(4) 0.2777(4) 0.046(3) Uani 1 1 d G . . . .
H20 H 0.760643 0.526434 0.301615 0.055 Uiso 1 1 calc R U . . .
C21 C 0.7951(4) 0.4161(5) 0.2310(4) 0.054(3) Uani 1 1 d G . . . .
H21 H 0.866241 0.435814 0.223059 0.065 Uiso 1 1 calc R U . . .
C22 C 0.7537(4) 0.3333(4) 0.1961(3) 0.041(2) Uani 1 1 d G . . . .
H22 H 0.796571 0.296556 0.164177 0.049 Uiso 1 1 calc R U . . .
C23 C 0.6496(5) 0.3045(3) 0.2078(3) 0.032(2) Uani 1 1 d G . . . .
H23 H 0.621302 0.247917 0.183849 0.038 Uiso 1 1 calc R U . . .
C24 C 0.5869(3) 0.3583(4) 0.2544(3) 0.033(2) Uani 1 1 d G . . . .
H24 H 0.515702 0.338536 0.262405 0.039 Uiso 1 1 calc R U . . .
C1S C 0.411(2) 0.2058(18) 1.0037(19) 0.085(8) Uani 0.5 1 d D U P A -1
H1S1 H 0.428356 0.268150 1.025720 0.128 Uiso 0.5 1 calc R U P A -1
H1S2 H 0.398355 0.208724 0.943800 0.128 Uiso 0.5 1 calc R U P A -1
H1S3 H 0.345265 0.182664 1.024892 0.128 Uiso 0.5 1 calc R U P A -1
C2S C 0.505(2) 0.1404(15) 1.0296(18) 0.080(7) Uani 0.5 1 d D U P A -1
H2S1 H 0.518662 0.132363 1.089677 0.096 Uiso 0.5 1 calc R U P A -1
H2S2 H 0.572556 0.158818 1.007357 0.096 Uiso 0.5 1 calc R U P A -1
C3S C 0.449(3) 0.0544(13) 0.986(2) 0.109(9) Uani 0.5 1 d D U P A -1
H3S1 H 0.432439 0.062772 0.925659 0.130 Uiso 0.5 1 calc R U P A -1
H3S2 H 0.384679 0.032576 1.009935 0.130 Uiso 0.5 1 calc R U P A -1
C4S C 0.552(3) -0.0057(15) 1.010(3) 0.135(11) Uani 0.5 1 d D U P A -1
H4S1 H 0.612120 0.007610 0.977049 0.162 Uiso 0.5 1 calc R U P A -1
H4S2 H 0.578745 -0.002219 1.069387 0.162 Uiso 0.5 1 calc R U P A -1
C5S C 0.492(3) -0.0967(18) 0.986(3) 0.147(12) Uani 0.5 1 d D U P A -1
H5S1 H 0.472532 -0.103187 0.926076 0.177 Uiso 0.5 1 calc R U P A -1
H5S2 H 0.427856 -0.106910 1.015144 0.177 Uiso 0.5 1 calc R U P A -1
C6S C 0.591(3) -0.157(2) 1.020(3) 0.185(17) Uani 0.5 1 d D U P A -1
H6S1 H 0.573451 -0.222827 1.011203 0.277 Uiso 0.5 1 calc R U P A -1
H6S2 H 0.653466 -0.140831 0.990661 0.277 Uiso 0.5 1 calc R U P A -1
H6S3 H 0.609540 -0.144492 1.078237 0.277 Uiso 0.5 1 calc R U P A -1

loop_
_atom_site_aniso_label
_atom_site_aniso_U_11
_atom_site_aniso_U_22
_atom_site_aniso_U_33
_atom_site_aniso_U_23
_atom_site_aniso_U_13
_atom_site_aniso_U_12
Os1 0.01540(16) 0.0367(2) 0.02302(17) -0.00290(15) -0.00049(13) -0.00003(15)
Os2 0.01955(18) 0.0382(2) 0.02311(18) 0.00558(15) 0.00141(14) 0.00505(15)
Os3 0.02181(19) 0.0362(2) 0.02357(18) -0.00316(15) -0.00290(14) 0.00729(15)
O1 0.046(5) 0.049(4) 0.039(4) 0.005(3) 0.006(3) -0.024(4)
O2 0.019(4) 0.047(4) 0.070(5) -0.018(4) -0.003(4) -0.001(3)
O3 0.036(4) 0.052(4) 0.062(5) 0.017(4) -0.003(4) -0.013(4)
O4 0.067(6) 0.067(5) 0.053(5) 0.031(4) 0.038(4) 0.043(4)
O5 0.048(5) 0.058(5) 0.029(4) 0.009(3) 0.007(3) 0.028(4)
O6 0.078(6) 0.080(6) 0.023(4) -0.004(4) 0.013(4) 0.005(5)
O7 0.048(5) 0.039(4) 0.069(5) -0.006(4) -0.025(4) 0.021(4)
O8 0.026(4) 0.055(4) 0.050(4) -0.021(3) 0.007(3) -0.003(3)
O9 0.030(4) 0.033(4) 0.051(4) 0.008(3) -0.008(3) 0.005(3)
O10 0.020(3) 0.035(3) 0.023(3) 0.003(3) 0.001(3) 0.004(3)
O11 0.013(3) 0.036(3) 0.028(3) -0.001(3) -0.002(3) -0.005(2)
O12 0.020(3) 0.041(3) 0.026(3) 0.001(3) 0.001(3) 0.000(3)
C1 0.017(4) 0.045(6) 0.025(5) -0.002(4) 0.000(4) -0.004(4)
C2 0.017(4) 0.025(5) 0.039(5) -0.014(4) -0.005(4) -0.007(4)
C3 0.031(6) 0.048(6) 0.038(6) 0.012(5) 0.012(5) 0.001(5)
C4 0.034(6) 0.063(7) 0.030(5) 0.018(5) 0.009(5) 0.013(5)
C5 0.025(5) 0.046(6) 0.034(5) 0.007(5) 0.003(4) 0.013(4)
C6 0.033(6) 0.047(6) 0.039(6) -0.002(5) 0.001(5) -0.005(5)
C7 0.029(5) 0.041(6) 0.035(5) -0.012(4) -0.018(4) 0.007(4)
C8 0.019(5) 0.036(5) 0.035(5) -0.012(4) -0.001(4) 0.007(4)
C9 0.023(5) 0.039(5) 0.033(5) 0.002(4) 0.000(4) 0.008(4)
C10 0.015(4) 0.033(5) 0.021(4) 0.005(4) -0.002(3) -0.005(4)
C11 0.016(4) 0.031(5) 0.031(5) 0.013(4) 0.007(4) -0.006(3)
C12 0.022(5) 0.030(5) 0.020(4) 0.010(4) -0.007(4) -0.004(4)
C13 0.036(6) 0.030(5) 0.026(5) 0.007(4) 0.003(4) -0.006(4)
C14 0.033(6) 0.039(5) 0.029(5) 0.003(4) 0.001(4) -0.011(4)
C15 0.037(6) 0.034(5) 0.039(6) 0.011(4) -0.011(5) -0.012(5)
C16 0.023(5) 0.040(6) 0.041(6) 0.011(4) -0.008(4) -0.006(4)
C17 0.024(5) 0.038(5) 0.027(5) 0.010(4) -0.006(4) -0.008(4)
C18 0.024(5) 0.027(5) 0.039(5) 0.008(4) 0.003(4) -0.001(4)
C19 0.022(5) 0.045(6) 0.023(4) 0.008(4) -0.003(4) 0.006(4)
C20 0.022(5) 0.066(7) 0.052(6) -0.011(5) 0.015(5) -0.007(5)
C21 0.018(5) 0.094(9) 0.050(7) -0.012(6) 0.010(5) -0.010(5)
C22 0.025(5) 0.065(7) 0.034(5) -0.005(5) 0.009(4) -0.002(5)
C23 0.023(5) 0.040(5) 0.031(5) 0.005(4) -0.006(4) 0.000(4)
C24 0.021(5) 0.049(6) 0.027(5) 0.001(4) 0.003(4) 0.002(4)
C1S 0.075(14) 0.082(12) 0.104(16) -0.019(13) 0.035(13) -0.009(11)
C2S 0.085(11) 0.089(10) 0.069(10) 0.005(8) 0.018(8) -0.018(8)
C3S 0.115(12) 0.102(10) 0.110(12) -0.014(9) 0.020(9) -0.021(8)
C4S 0.141(14) 0.134(12) 0.132(14) -0.007(9) 0.024(10) 0.007(9)
C5S 0.151(16) 0.145(13) 0.146(16) 0.002(10) 0.020(10) 0.001(9)
C6S 0.18(2) 0.184(18) 0.20(3) 0.038(18) 0.053(17) 0.036(17)

loop_
_atom_type_symbol
_atom_type_description
_atom_type_scat_dispersion_real
_atom_type_scat_dispersion_imag
_atom_type_scat_source
C C 0.0033 0.0016 'International Tables Vol C Tables 4.2.6.8 and 6.1.1.4'
H H 0.0000 0.0000 'International Tables Vol C Tables 4.2.6.8 and 6.1.1.4'
O O 0.0106 0.0060 'International Tables Vol C Tables 4.2.6.8 and 6.1.1.4'
Os Os -1.2165 7.6030 'International Tables Vol C Tables 4.2.6.8 and 6.1.1.4'

loop_
_geom_angle_atom_site_label_1
_geom_angle_atom_site_label_2
_geom_angle_atom_site_label_3
_geom_angle
_geom_angle_site_symmetry_1
_geom_angle_site_symmetry_3
_geom_angle_publ_flag
C2 Os1 C1 88.9(4) . . ?
C2 Os1 O10 169.6(3) . . ?
C1 Os1 O10 101.5(3) . . ?
C2 Os1 O11 101.8(3) . . ?
C1 Os1 O11 100.9(3) . . ?
O10 Os1 O11 76.9(2) . . ?
C2 Os1 Os3 95.3(3) . . ?
C1 Os1 Os3 91.9(2) . . ?
O10 Os1 Os3 83.98(14) . . ?
O11 Os1 Os3 158.72(14) . . ?
C2 Os1 Os2 121.0(3) . . ?
C1 Os1 Os2 139.3(2) . . ?
O10 Os1 Os2 49.79(13) . . ?
O11 Os1 Os2 99.04(13) . . ?
Os3 Os1 Os2 60.864(13) . . ?
C5 Os2 C4 92.0(4) . . ?
C5 Os2 C3 92.9(4) . . ?
C4 Os2 C3 96.7(4) . . ?
C5 Os2 O10 168.6(3) . . ?
C4 Os2 O10 96.8(3) . . ?
C3 Os2 O10 93.3(3) . . ?
C5 Os2 Os1 119.7(3) . . ?
C4 Os2 Os1 131.3(3) . . ?
C3 Os2 Os1 115.7(2) . . ?
O10 Os2 Os1 48.90(14) . . ?
C5 Os2 Os3 91.3(3) . . ?
C4 Os2 Os3 87.1(3) . . ?
C3 Os2 Os3 174.3(2) . . ?
O10 Os2 Os3 82.02(15) . . ?
Os1 Os2 Os3 58.742(12) . . ?
C8 Os3 C6 100.6(4) . . ?
C8 Os3 C7 91.2(4) . . ?
C6 Os3 C7 93.6(4) . . ?
C8 Os3 C9 92.3(4) . . ?
C6 Os3 C9 96.1(4) . . ?
C7 Os3 C9 168.9(4) . . ?
C8 Os3 Os1 99.1(2) . . ?
C6 Os3 Os1 160.3(3) . . ?
C7 Os3 Os1 84.5(3) . . ?
C9 Os3 Os1 84.6(3) . . ?
C8 Os3 Os2 159.4(2) . . ?
C6 Os3 Os2 99.9(3) . . ?
C7 Os3 Os2 86.0(3) . . ?
C9 Os3 Os2 87.0(3) . . ?
Os1 Os3 Os2 60.394(12) . . ?
C10 O10 Os1 113.1(4) . . ?
C10 O10 Os2 115.6(4) . . ?
Os1 O10 Os2 81.32(19) . . ?
C11 O11 Os1 114.0(5) . . ?
C17 O12 C18 121.1(6) . . ?
O1 C1 Os1 176.4(7) . . ?
O2 C2 Os1 177.4(7) . . ?
O3 C3 Os2 175.5(8) . . ?
O4 C4 Os2 178.8(9) . . ?
O5 C5 Os2 176.8(8) . . ?
O6 C6 Os3 178.8(10) . . ?
O7 C7 Os3 177.7(8) . . ?
O8 C8 Os3 177.5(8) . . ?
O9 C9 Os3 177.8(8) . . ?
C18 C10 O10 122.4(7) . . ?
C18 C10 C11 121.5(8) . . ?
O10 C10 C11 116.0(7) . . ?
O11 C11 C10 119.8(8) . . ?
O11 C11 C12 121.7(7) . . ?
C10 C11 C12 118.2(7) . . ?
C13 C12 C17 120.0 . . ?
C13 C12 C11 123.2(5) . . ?
C17 C12 C11 116.7(5) . . ?
C14 C13 C12 120.0 . . ?
C13 C14 C15 120.0 . . ?
C16 C15 C14 120.0 . . ?
C17 C16 C15 120.0 . . ?
O12 C17 C16 117.6(5) . . ?
O12 C17 C12 122.4(4) . . ?
C16 C17 C12 120.0 . . ?
C10 C18 O12 120.0(8) . . ?
C10 C18 C19 128.2(8) . . ?
O12 C18 C19 111.7(7) . . ?
C20 C19 C24 120.0 . . ?
C20 C19 C18 120.6(5) . . ?
C24 C19 C18 119.4(5) . . ?
C19 C20 C21 120.0 . . ?
C20 C21 C22 120.0 . . ?
C23 C22 C21 120.0 . . ?
C24 C23 C22 120.0 . . ?
C23 C24 C19 120.0 . . ?
C1S C2S C3S 94.5(16) . . ?
C2S C3S C4S 91.0(16) . . ?
C5S C4S C3S 92.7(17) . . ?
C4S C5S C6S 92.3(17) . . ?

loop_
_geom_bond_atom_site_label_1
_geom_bond_atom_site_label_2
_geom_bond_distance
_geom_bond_site_symmetry_2
_geom_bond_publ_flag
Os1 C2 1.850(9) . ?
Os1 C1 1.871(9) . ?
Os1 O10 2.146(5) . ?
Os1 O11 2.158(5) . ?
Os1 Os3 2.7679(5) . ?
Os1 Os2 2.8152(5) . ?
Os2 C5 1.882(9) . ?
Os2 C4 1.918(10) . ?
Os2 C3 1.939(11) . ?
Os2 O10 2.175(5) . ?
Os2 Os3 2.8282(5) . ?
Os3 C8 1.922(9) . ?
Os3 C6 1.935(9) . ?
Os3 C7 1.937(10) . ?
Os3 C9 1.968(9) . ?
O1 C1 1.152(9) . ?
O2 C2 1.145(10) . ?
O3 C3 1.141(11) . ?
O4 C4 1.138(10) . ?
O5 C5 1.141(9) . ?
O6 C6 1.136(10) . ?
O7 C7 1.141(10) . ?
O8 C8 1.132(10) . ?
O9 C9 1.123(10) . ?
O10 C10 1.378(9) . ?
O11 C11 1.291(9) . ?
O12 C17 1.363(6) . ?
O12 C18 1.369(10) . ?
C10 C18 1.340(11) . ?
C10 C11 1.426(11) . ?
C11 C12 1.443(9) . ?
C12 C13 1.3900 . ?
C12 C17 1.3900 . ?
C13 C14 1.3900 . ?
C14 C15 1.3900 . ?
C15 C16 1.3900 . ?
C16 C17 1.3900 . ?
C18 C19 1.470(9) . ?
C19 C20 1.3900 . ?
C19 C24 1.3900 . ?
C20 C21 1.3900 . ?
C21 C22 1.3900 . ?
C22 C23 1.3900 . ?
C23 C24 1.3900 . ?
C1S C2S 1.515(19) . ?
C2S C3S 1.55(2) . ?
C3S C4S 1.55(2) . ?
C4S C5S 1.53(2) . ?
C5S C6S 1.55(2) . ?
